data_4109499
loop_
_publ_author_name
'C. Adam Dyker'
'Susanne D. Riegel'
'Neil Burford'
'Michael D. Lumsden'
'Andreas Decken'

_publ_contact_author_address
;Department of Chemistry
University of New Brunswick
Fredericton, NB
E3B 6E2
Canada
;
_publ_contact_author_email adecken@unb.ca
_publ_contact_author_fax '(506) 453-4981'
_publ_contact_author_name 'Andreas Decken'
_publ_contact_author_phone '(506) 453-4875'
_publ_section_title
;
 Cyclotetraphosphinophosphonium Ions: Synthesis, Structures, and
 Pseudorotation
;
_journal_name_full 'Journal of the American Chemical Society'
_journal_page_first 7464
_journal_page_last 7474
_journal_paper_doi 10.1021/ja070764f
_journal_volume 129
_journal_year 2007
_chemical_formula_sum 'C7 H18 F3 O3 P5 S'
_chemical_formula_weight 394.12
_space_group_IT_number 19
_symmetry_cell_setting orthorhombic
_symmetry_Int_Tables_number 19
_symmetry_space_group_name_Hall 'P 2ac 2ab'
_symmetry_space_group_name_H-M 'P 21 21 21'
_atom_sites_solution_hydrogens geom
_atom_sites_solution_primary direct
_atom_sites_solution_secondary difmap
_audit_creation_method SHELXL-97
_cell_angle_alpha 90.00
_cell_angle_beta 90.00
_cell_angle_gamma 90.00
_cell_formula_units_Z 8
_cell_length_a 11.5785(7)
_cell_length_b 12.1458(7)
_cell_length_c 24.5466(13)
_cell_measurement_reflns_used 9345
_cell_measurement_temperature 193(1)
_cell_measurement_theta_max 26.45
_cell_measurement_theta_min 2.36
_cell_volume 3452.0(3)
_computing_cell_refinement 'Bruker SMART'
_computing_data_collection 'Bruker SMART'
_computing_data_reduction 'Bruker SAINT'
_computing_molecular_graphics 'Bruker SHELXTL'
_computing_publication_material 'Bruker SHELXTL'
_computing_structure_refinement 'SHELXL-97 (Sheldrick, 1997)'
_computing_structure_solution 'SHELXS-97 (Sheldrick, 1997)'
_diffrn_ambient_temperature 193(1)
_diffrn_measured_fraction_theta_full 0.990
_diffrn_measured_fraction_theta_max 0.990
_diffrn_measurement_device_type 'CCD area detector'
_diffrn_measurement_method 'phi and omega scans'
_diffrn_radiation_monochromator graphite
_diffrn_radiation_probe x-ray
_diffrn_radiation_type MoK\a
_diffrn_radiation_wavelength 0.71073
_diffrn_reflns_av_R_equivalents 0.0272
_diffrn_reflns_av_sigmaI/netI 0.0273
_diffrn_reflns_limit_h_max 15
_diffrn_reflns_limit_h_min -14
_diffrn_reflns_limit_k_max 15
_diffrn_reflns_limit_k_min -15
_diffrn_reflns_limit_l_max 31
_diffrn_reflns_limit_l_min -31
_diffrn_reflns_number 24006
_diffrn_reflns_theta_full 27.50
_diffrn_reflns_theta_max 27.50
_diffrn_reflns_theta_min 1.66
_diffrn_source 'fine-focus sealed tube'
_diffrn_source_type 'Kristalloflex 760'
_diffrn_standards_decay_% 0
_diffrn_standards_interval_count 0
_diffrn_standards_interval_time 0
_diffrn_standards_number 0
_exptl_absorpt_coefficient_mu 0.678
_exptl_absorpt_correction_T_max 0.934
_exptl_absorpt_correction_T_min 0.734
_exptl_absorpt_correction_type multi-scan
_exptl_absorpt_process_details 'SADABS (Sheldrick, 1997b)'
_exptl_crystal_colour Colourless
_exptl_crystal_density_diffrn 1.517
_exptl_crystal_description Plate
_exptl_crystal_F_000 1616
_exptl_crystal_size_max 0.60
_exptl_crystal_size_mid 0.35
_exptl_crystal_size_min 0.10
_refine_diff_density_max 0.813
_refine_diff_density_min -0.336
_refine_diff_density_rms 0.094
_refine_ls_abs_structure_details
;
Flack H D (1983), Acta Cryst. A39, 876-881, 3332 Friedel Pairs.
;
_refine_ls_abs_structure_Flack -0.06(10)
_refine_ls_extinction_method none
_refine_ls_goodness_of_fit_ref 1.061
_refine_ls_hydrogen_treatment constr
_refine_ls_matrix_type full
_refine_ls_number_parameters 409
_refine_ls_number_reflns 7706
_refine_ls_number_restraints 0
_refine_ls_restrained_S_all 1.061
_refine_ls_R_factor_all 0.0538
_refine_ls_R_factor_gt 0.0412
_refine_ls_shift/su_max 0.001
_refine_ls_shift/su_mean 0.000
_refine_ls_structure_factor_coef Fsqd
_refine_ls_weighting_details 'calc w=1/[\s^2^(Fo^2^)+(0.0610P)^2^+1.4020P] where P=(Fo^2^+2Fc^2^)/3'
_refine_ls_weighting_scheme calc
_refine_ls_wR_factor_gt 0.1018
_refine_ls_wR_factor_ref 0.1104
_reflns_number_gt 6643
_reflns_number_total 7706
_reflns_threshold_expression 'I > 2\s(I)'
_cod_data_source_file ja070764fsi20070327_070353.cif
_cod_data_source_block nb050993
_cod_database_code 4109499

loop_
_symmetry_equiv_pos_as_xyz
'x, y, z'
'-x+1/2, -y, z+1/2'
'-x, y+1/2, -z+1/2'
'x+1/2, -y+1/2, -z'

loop_
_atom_site_label
_atom_site_type_symbol
_atom_site_fract_x
_atom_site_fract_y
_atom_site_fract_z
_atom_site_U_iso_or_equiv
_atom_site_adp_type
_atom_site_occupancy
_atom_site_symmetry_multiplicity
_atom_site_calc_flag
_atom_site_refinement_flags
P1 P 0.51646(7) 0.31393(6) 0.18137(3) 0.03264(17) Uani 1 1 d .
P2 P 0.52390(8) 0.26017(6) 0.09561(3) 0.03772(19) Uani 1 1 d .
P3 P 0.49286(8) 0.41511(7) 0.05279(3) 0.0397(2) Uani 1 1 d .
P4 P 0.51656(8) 0.55394(6) 0.10908(3) 0.03751(18) Uani 1 1 d .
P5 P 0.49099(8) 0.49272(7) 0.19206(3) 0.03675(18) Uani 1 1 d .
P6 P 0.54705(8) 0.54040(7) 0.82804(3) 0.03868(19) Uani 1 1 d .
P7 P 0.57419(9) 0.71850(8) 0.81651(4) 0.0480(2) Uani 1 1 d .
P8 P 0.61740(11) 0.76915(8) 0.89951(5) 0.0598(3) Uani 1 1 d .
P9 P 0.54628(11) 0.64593(8) 0.95612(4) 0.0520(3) Uani 1 1 d .
P10 P 0.53509(8) 0.48765(7) 0.91407(3) 0.0409(2) Uani 1 1 d .
C1 C 0.6475(3) 0.2783(3) 0.21705(14) 0.0512(9) Uani 1 1 d .
H1A H 0.6391 0.2965 0.2557 0.077 Uiso 1 1 calc R
H1B H 0.7123 0.3199 0.2017 0.077 Uiso 1 1 calc R
H1C H 0.6622 0.1993 0.2131 0.077 Uiso 1 1 calc R
C2 C 0.3994(3) 0.2395(3) 0.21243(14) 0.0494(9) Uani 1 1 d .
H2A H 0.4142 0.1603 0.2097 0.074 Uiso 1 1 calc R
H2B H 0.3271 0.2573 0.1936 0.074 Uiso 1 1 calc R
H2C H 0.3932 0.2605 0.2509 0.074 Uiso 1 1 calc R
C3 C 0.6807(3) 0.2464(3) 0.08575(15) 0.0515(9) Uani 1 1 d .
H3A H 0.6972 0.2343 0.0471 0.077 Uiso 1 1 calc R
H3B H 0.7092 0.1838 0.1070 0.077 Uiso 1 1 calc R
H3C H 0.7192 0.3139 0.0979 0.077 Uiso 1 1 calc R
C4 C 0.3328(3) 0.4105(4) 0.04892(17) 0.0622(11) Uani 1 1 d .
H4A H 0.3093 0.3667 0.0173 0.093 Uiso 1 1 calc R
H4B H 0.3025 0.4855 0.0453 0.093 Uiso 1 1 calc R
H4C H 0.3020 0.3768 0.0822 0.093 Uiso 1 1 calc R
C5 C 0.6745(3) 0.5696(3) 0.10882(17) 0.0513(9) Uani 1 1 d .
H5A H 0.6961 0.6335 0.1310 0.077 Uiso 1 1 calc R
H5B H 0.7014 0.5805 0.0714 0.077 Uiso 1 1 calc R
H5C H 0.7103 0.5032 0.1240 0.077 Uiso 1 1 calc R
C6 C 0.3329(3) 0.4992(3) 0.19848(15) 0.0511(9) Uani 1 1 d .
H6A H 0.3081 0.5764 0.1990 0.077 Uiso 1 1 calc R
H6B H 0.3091 0.4633 0.2324 0.077 Uiso 1 1 calc R
H6C H 0.2972 0.4615 0.1675 0.077 Uiso 1 1 calc R
C7 C 0.4155(3) 0.4954(4) 0.79485(16) 0.0595(10) Uani 1 1 d .
H7A H 0.4154 0.5208 0.7570 0.089 Uiso 1 1 calc R
H7B H 0.3487 0.5262 0.8140 0.089 Uiso 1 1 calc R
H7C H 0.4114 0.4148 0.7957 0.089 Uiso 1 1 calc R
C8 C 0.6668(3) 0.4726(3) 0.79441(15) 0.0514(9) Uani 1 1 d .
H8A H 0.6620 0.3931 0.8007 0.077 Uiso 1 1 calc R
H8B H 0.7397 0.5007 0.8091 0.077 Uiso 1 1 calc R
H8C H 0.6633 0.4874 0.7552 0.077 Uiso 1 1 calc R
C9 C 0.4242(4) 0.7679(4) 0.80858(18) 0.0661(12) Uani 1 1 d .
H9A H 0.3736 0.7275 0.8336 0.099 Uiso 1 1 calc R
H9B H 0.3987 0.7557 0.7710 0.099 Uiso 1 1 calc R
H9C H 0.4207 0.8467 0.8170 0.099 Uiso 1 1 calc R
C10 C 0.7698(4) 0.7259(5) 0.9000(2) 0.0853(16) Uani 1 1 d .
H10A H 0.7760 0.6508 0.8857 0.128 Uiso 1 1 calc R
H10B H 0.7993 0.7279 0.9374 0.128 Uiso 1 1 calc R
H10C H 0.8152 0.7760 0.8772 0.128 Uiso 1 1 calc R
C11 C 0.3911(4) 0.6857(4) 0.95512(19) 0.0758(14) Uani 1 1 d .
H11A H 0.3579 0.6678 0.9195 0.114 Uiso 1 1 calc R
H11B H 0.3840 0.7649 0.9618 0.114 Uiso 1 1 calc R
H11C H 0.3496 0.6451 0.9836 0.114 Uiso 1 1 calc R
C12 C 0.6820(3) 0.4319(3) 0.92403(15) 0.0503(9) Uani 1 1 d .
H12A H 0.7391 0.4873 0.9132 0.075 Uiso 1 1 calc R
H12B H 0.6918 0.3657 0.9017 0.075 Uiso 1 1 calc R
H12C H 0.6930 0.4131 0.9625 0.075 Uiso 1 1 calc R
C13 C 0.4985(3) 0.1201(3) 0.92123(14) 0.0449(8) Uani 1 1 d .
C14 C 0.5614(3) 0.9270(3) 0.07744(14) 0.0459(8) Uani 1 1 d .
S1 S 0.50559(9) 0.15348(8) 0.84945(3) 0.0491(2) Uani 1 1 d .
S2 S 0.57193(10) 0.93150(7) 0.15135(3) 0.0507(2) Uani 1 1 d .
O1 O 0.6166(8) 0.1728(10) 0.8379(6) 0.099(4) Uani 0.63 1 d P
O2 O 0.4372(8) 0.0758(6) 0.8248(2) 0.097(2) Uani 0.63 1 d P
O3 O 0.4404(6) 0.2628(5) 0.8505(2) 0.0790(18) Uani 0.63 1 d P
O1' O 0.4070(11) 0.1816(18) 0.8303(4) 0.122(6) Uani 0.37 1 d P
O2' O 0.6099(19) 0.2117(15) 0.8430(10) 0.101(8) Uani 0.37 1 d P
O3' O 0.5426(16) 0.0367(9) 0.8295(5) 0.120(5) Uani 0.37 1 d P
O4 O 0.6712(4) 0.8619(3) 0.16181(15) 0.0971(13) Uani 1 1 d .
O5 O 0.4691(4) 0.8871(4) 0.17061(14) 0.1149(17) Uani 1 1 d .
O6 O 0.5935(3) 1.0427(2) 0.16422(12) 0.0787(10) Uani 1 1 d .
F1 F 0.5526(7) 0.1975(4) 0.95194(17) 0.0786(15) Uani 0.63 1 d P
F2 F 0.5638(7) 0.0322(5) 0.9295(3) 0.085(2) Uani 0.63 1 d P
F3 F 0.3989(7) 0.0988(9) 0.9419(3) 0.095(4) Uani 0.63 1 d P
F1' F 0.4152(15) 0.0546(14) 0.9294(6) 0.091(5) Uani 0.37 1 d P
F2' F 0.4566(11) 0.2159(7) 0.9433(3) 0.091(3) Uani 0.37 1 d P
F3' F 0.5836(9) 0.0856(19) 0.9469(5) 0.140(8) Uani 0.37 1 d P
F4 F 0.5555(3) 0.8266(2) 0.05907(10) 0.0855(9) Uani 1 1 d .
F5 F 0.4689(3) 0.9817(2) 0.06045(11) 0.0808(8) Uani 1 1 d .
F6 F 0.6488(3) 0.9775(3) 0.05398(10) 0.0789(8) Uani 1 1 d .

loop_
_atom_site_aniso_label
_atom_site_aniso_U_11
_atom_site_aniso_U_22
_atom_site_aniso_U_33
_atom_site_aniso_U_23
_atom_site_aniso_U_13
_atom_site_aniso_U_12
P1 0.0406(4) 0.0306(4) 0.0267(3) -0.0006(3) -0.0004(3) -0.0017(3)
P2 0.0509(5) 0.0328(4) 0.0294(4) -0.0043(3) 0.0009(4) -0.0084(4)
P3 0.0462(5) 0.0454(5) 0.0275(3) 0.0049(3) -0.0017(3) -0.0078(4)
P4 0.0384(4) 0.0309(4) 0.0431(4) 0.0051(3) 0.0022(4) -0.0002(3)
P5 0.0447(5) 0.0318(4) 0.0337(4) -0.0043(3) 0.0000(3) 0.0006(3)
P6 0.0468(5) 0.0371(4) 0.0321(4) 0.0017(3) -0.0038(4) -0.0004(4)
P7 0.0598(6) 0.0391(5) 0.0450(5) 0.0093(4) 0.0049(4) 0.0014(4)
P8 0.0872(8) 0.0338(4) 0.0584(6) -0.0009(4) -0.0067(6) -0.0058(5)
P9 0.0796(7) 0.0419(5) 0.0345(4) -0.0037(4) -0.0017(5) 0.0063(5)
P10 0.0528(5) 0.0364(4) 0.0335(4) 0.0026(3) -0.0011(4) -0.0044(4)
C1 0.061(2) 0.053(2) 0.0390(18) -0.0050(16) -0.0119(17) 0.0127(19)
C2 0.064(2) 0.0427(18) 0.0412(18) 0.0036(14) 0.0120(17) -0.0116(17)
C3 0.053(2) 0.053(2) 0.048(2) -0.0033(16) 0.0149(17) 0.0106(17)
C4 0.050(2) 0.080(3) 0.056(2) 0.010(2) -0.0196(18) -0.012(2)
C5 0.0440(19) 0.0435(19) 0.067(2) -0.0011(18) 0.0016(17) -0.0119(15)
C6 0.048(2) 0.060(2) 0.0446(19) 0.0049(17) 0.0118(15) 0.0128(18)
C7 0.054(2) 0.074(3) 0.050(2) 0.003(2) -0.0148(18) -0.014(2)
C8 0.067(2) 0.049(2) 0.0386(18) -0.0075(15) 0.0005(17) 0.0131(18)
C9 0.077(3) 0.058(2) 0.063(3) 0.014(2) -0.007(2) 0.020(2)
C10 0.071(3) 0.091(4) 0.095(4) 0.026(3) -0.019(3) -0.028(3)
C11 0.088(4) 0.076(3) 0.063(3) 0.005(2) 0.027(3) 0.028(3)
C12 0.061(2) 0.049(2) 0.0414(18) 0.0060(16) -0.0058(16) 0.0047(17)
C13 0.0430(19) 0.0488(19) 0.0428(18) 0.0027(14) -0.0053(15) -0.0027(16)
C14 0.054(2) 0.0425(18) 0.0410(17) -0.0004(14) 0.0047(16) -0.0047(16)
S1 0.0534(6) 0.0588(5) 0.0351(4) -0.0006(4) -0.0011(4) -0.0087(4)
S2 0.0800(7) 0.0414(5) 0.0307(4) 0.0012(3) 0.0027(4) -0.0025(4)
O1 0.056(5) 0.164(11) 0.077(5) 0.015(7) 0.012(4) 0.021(6)
O2 0.149(7) 0.088(5) 0.055(3) -0.002(3) -0.035(4) -0.060(5)
O3 0.112(5) 0.067(3) 0.058(3) 0.013(3) 0.002(3) 0.037(3)
O1' 0.086(8) 0.227(18) 0.054(6) 0.034(9) -0.018(6) 0.057(11)
O2' 0.141(17) 0.092(10) 0.070(8) 0.010(8) 0.019(9) -0.090(12)
O3' 0.216(15) 0.067(7) 0.076(7) -0.018(5) 0.073(9) -0.029(9)
O4 0.130(3) 0.090(3) 0.071(2) -0.0029(19) -0.032(2) 0.035(2)
O5 0.125(3) 0.166(4) 0.0536(19) -0.004(2) 0.024(2) -0.073(3)
O6 0.135(3) 0.0508(16) 0.0501(16) -0.0081(13) -0.0002(18) -0.0023(19)
F1 0.131(5) 0.064(3) 0.041(2) -0.0087(19) -0.015(3) -0.026(3)
F2 0.115(6) 0.063(3) 0.078(4) 0.013(2) -0.020(3) 0.043(3)
F3 0.039(2) 0.192(11) 0.054(4) 0.048(5) 0.003(3) 0.001(5)
F1' 0.103(11) 0.106(9) 0.064(7) -0.002(5) 0.029(6) -0.050(8)
F2' 0.129(8) 0.087(6) 0.056(5) -0.032(4) 0.028(5) -0.017(6)
F3' 0.038(4) 0.32(3) 0.062(7) 0.070(11) -0.008(5) -0.001(10)
F4 0.153(3) 0.0509(14) 0.0524(13) -0.0159(11) 0.0040(16) -0.0107(16)
F5 0.087(2) 0.093(2) 0.0618(15) 0.0042(14) -0.0151(14) 0.0206(16)
F6 0.0906(19) 0.097(2) 0.0487(13) -0.0020(13) 0.0210(13) -0.0291(16)

loop_
_atom_type_symbol
_atom_type_description
_atom_type_scat_dispersion_real
_atom_type_scat_dispersion_imag
_atom_type_scat_source
C C 0.0033 0.0016 'International Tables Vol C Tables 4.2.6.8 and 6.1.1.4'
H H 0.0000 0.0000 'International Tables Vol C Tables 4.2.6.8 and 6.1.1.4'
O O 0.0106 0.0060 'International Tables Vol C Tables 4.2.6.8 and 6.1.1.4'
F F 0.0171 0.0103 'International Tables Vol C Tables 4.2.6.8 and 6.1.1.4'
P P 0.1023 0.0942 'International Tables Vol C Tables 4.2.6.8 and 6.1.1.4'
S S 0.1246 0.1234 'International Tables Vol C Tables 4.2.6.8 and 6.1.1.4'

loop_
_geom_angle_atom_site_label_1
_geom_angle_atom_site_label_2
_geom_angle_atom_site_label_3
_geom_angle
C2 P1 C1 107.90(19)
C2 P1 P2 106.58(12)
C1 P1 P2 111.07(13)
C2 P1 P5 110.07(13)
C1 P1 P5 106.88(13)
P2 P1 P5 114.20(4)
C3 P2 P3 100.20(13)
C3 P2 P1 101.01(13)
P3 P2 P1 101.40(4)
C4 P3 P2 99.36(15)
C4 P3 P4 100.38(16)
P2 P3 P4 109.75(4)
C5 P4 P5 99.96(14)
C5 P4 P3 101.63(13)
P5 P4 P3 107.92(4)
C6 P5 P4 101.52(13)
C6 P5 P1 100.69(14)
P4 P5 P1 101.86(4)
C8 P6 C7 107.5(2)
C8 P6 P7 106.17(14)
C7 P6 P7 110.99(15)
C8 P6 P10 110.58(13)
C7 P6 P10 106.83(14)
P7 P6 P10 114.58(5)
C9 P7 P8 102.82(15)
C9 P7 P6 101.44(16)
P8 P7 P6 100.90(5)
C10 P8 P7 98.36(19)
C10 P8 P9 99.22(17)
P7 P8 P9 108.13(6)
C11 P9 P10 99.47(17)
C11 P9 P8 100.17(16)
P10 P9 P8 108.78(5)
C12 P10 P9 101.85(13)
C12 P10 P6 100.08(12)
P9 P10 P6 101.10(5)
P1 C1 H1A 109.5
P1 C1 H1B 109.5
H1A C1 H1B 109.5
P1 C1 H1C 109.5
H1A C1 H1C 109.5
H1B C1 H1C 109.5
P1 C2 H2A 109.5
P1 C2 H2B 109.5
H2A C2 H2B 109.5
P1 C2 H2C 109.5
H2A C2 H2C 109.5
H2B C2 H2C 109.5
P2 C3 H3A 109.5
P2 C3 H3B 109.5
H3A C3 H3B 109.5
P2 C3 H3C 109.5
H3A C3 H3C 109.5
H3B C3 H3C 109.5
P3 C4 H4A 109.5
P3 C4 H4B 109.5
H4A C4 H4B 109.5
P3 C4 H4C 109.5
H4A C4 H4C 109.5
H4B C4 H4C 109.5
P4 C5 H5A 109.5
P4 C5 H5B 109.5
H5A C5 H5B 109.5
P4 C5 H5C 109.5
H5A C5 H5C 109.5
H5B C5 H5C 109.5
P5 C6 H6A 109.5
P5 C6 H6B 109.5
H6A C6 H6B 109.5
P5 C6 H6C 109.5
H6A C6 H6C 109.5
H6B C6 H6C 109.5
P6 C7 H7A 109.5
P6 C7 H7B 109.5
H7A C7 H7B 109.5
P6 C7 H7C 109.5
H7A C7 H7C 109.5
H7B C7 H7C 109.5
P6 C8 H8A 109.5
P6 C8 H8B 109.5
H8A C8 H8B 109.5
P6 C8 H8C 109.5
H8A C8 H8C 109.5
H8B C8 H8C 109.5
P7 C9 H9A 109.5
P7 C9 H9B 109.5
H9A C9 H9B 109.5
P7 C9 H9C 109.5
H9A C9 H9C 109.5
H9B C9 H9C 109.5
P8 C10 H10A 109.5
P8 C10 H10B 109.5
H10A C10 H10B 109.5
P8 C10 H10C 109.5
H10A C10 H10C 109.5
H10B C10 H10C 109.5
P9 C11 H11A 109.5
P9 C11 H11B 109.5
H11A C11 H11B 109.5
P9 C11 H11C 109.5
H11A C11 H11C 109.5
H11B C11 H11C 109.5
P10 C12 H12A 109.5
P10 C12 H12B 109.5
H12A C12 H12B 109.5
P10 C12 H12C 109.5
H12A C12 H12C 109.5
H12B C12 H12C 109.5
F3' C13 F1' 108.1(12)
F3' C13 F3 116.3(7)
F1' C13 F3 29.3(8)
F3' C13 F2 36.6(10)
F1' C13 F2 84.5(9)
F3 C13 F2 106.8(6)
F3' C13 F1 65.5(10)
F1' C13 F1 134.3(7)
F3 C13 F1 109.6(6)
F2 C13 F1 102.0(4)
F3' C13 F2' 111.5(10)
F1' C13 F2' 101.7(8)
F3 C13 F2' 72.5(6)
F2 C13 F2' 145.5(6)
F1 C13 F2' 50.0(5)
F3' C13 S1 122.2(6)
F1' C13 S1 109.3(8)
F3 C13 S1 118.0(4)
F2 C13 S1 107.7(4)
F1 C13 S1 111.4(3)
F2' C13 S1 102.2(4)
F4 C14 F6 109.0(3)
F4 C14 F5 108.5(3)
F6 C14 F5 104.5(3)
F4 C14 S2 112.1(3)
F6 C14 S2 111.8(3)
F5 C14 S2 110.6(3)
O1' S1 O1 137.0(9)
O1' S1 O2 60.5(9)
O1 S1 O2 125.5(7)
O1' S1 O2' 126.1(13)
O1 S1 O2' 20.6(12)
O2 S1 O2' 142.2(10)
O1' S1 O3 48.2(9)
O1 S1 O3 109.0(6)
O2 S1 O3 108.6(5)
O2' S1 O3 89.4(10)
O1' S1 O3' 111.8(11)
O1 S1 O3' 80.2(8)
O2 S1 O3' 52.8(6)
O2' S1 O3' 100.7(11)
O3 S1 O3' 158.6(7)
O1' S1 C13 112.1(5)
O1 S1 C13 106.9(6)
O2 S1 C13 104.5(3)
O2' S1 C13 105.1(10)
O3 S1 C13 99.0(2)
O3' S1 C13 96.6(5)
O5 S2 O6 116.6(3)
O5 S2 O4 113.1(3)
O6 S2 O4 112.2(2)
O5 S2 C14 105.7(2)
O6 S2 C14 105.31(17)
O4 S2 C14 102.2(2)
O3' O2 O1' 125.5(10)
O3' O2 S1 71.0(6)
O1' O2 S1 56.4(6)
O1' O3 S1 54.8(6)
O3 O1' S1 77.0(9)
O3 O1' O2 139.9(10)
S1 O1' O2 63.1(7)
O2 O3' S1 56.2(6)
F2' F1 C13 65.6(5)
F2' F1 F3' 114.5(8)
C13 F1 F3' 53.3(5)
F3' F2 C13 66.2(11)
F3' F2 F1' 98.9(13)
C13 F2 F1' 46.3(6)
F1' F3 C13 74(2)
F1' F3 F2' 130(2)
C13 F3 F2' 56.3(5)
F3 F1' C13 77(2)
F3 F1' F2 115(2)
C13 F1' F2 49.2(6)
F1 F2' C13 64.4(6)
F1 F2' F3 103.8(8)
C13 F2' F3 51.2(4)
F2 F3' C13 77.2(10)
F2 F3' F1 138.3(14)
C13 F3' F1 61.2(8)

loop_
_geom_bond_atom_site_label_1
_geom_bond_atom_site_label_2
_geom_bond_distance
P1 C2 1.798(3)
P1 C1 1.804(4)
P1 P2 2.2058(10)
P1 P5 2.2071(11)
P2 C3 1.839(4)
P2 P3 2.1852(12)
P3 C4 1.857(4)
P3 P4 2.1973(12)
P4 C5 1.839(4)
P4 P5 2.1886(11)
P5 C6 1.839(4)
P6 C8 1.811(4)
P6 C7 1.811(4)
P6 P7 2.2041(13)
P6 P10 2.2111(11)
P7 C9 1.848(4)
P7 P8 2.1864(15)
P8 C10 1.841(5)
P8 P9 2.2020(15)
P9 C11 1.861(5)
P9 P10 2.1859(13)
P10 C12 1.847(4)
C1 H1A 0.9800
C1 H1B 0.9800
C1 H1C 0.9800
C2 H2A 0.9800
C2 H2B 0.9800
C2 H2C 0.9800
C3 H3A 0.9800
C3 H3B 0.9800
C3 H3C 0.9800
C4 H4A 0.9800
C4 H4B 0.9800
C4 H4C 0.9800
C5 H5A 0.9800
C5 H5B 0.9800
C5 H5C 0.9800
C6 H6A 0.9800
C6 H6B 0.9800
C6 H6C 0.9800
C7 H7A 0.9800
C7 H7B 0.9800
C7 H7C 0.9800
C8 H8A 0.9800
C8 H8B 0.9800
C8 H8C 0.9800
C9 H9A 0.9800
C9 H9B 0.9800
C9 H9C 0.9800
C10 H10A 0.9800
C10 H10B 0.9800
C10 H10C 0.9800
C11 H11A 0.9800
C11 H11B 0.9800
C11 H11C 0.9800
C12 H12A 0.9800
C12 H12B 0.9800
C12 H12C 0.9800
C13 F3' 1.243(12)
C13 F1' 1.266(17)
C13 F3 1.285(9)
C13 F2 1.324(6)
C13 F1 1.358(6)
C13 F2' 1.372(9)
C13 S1 1.810(3)
C14 F4 1.302(4)
C14 F6 1.315(4)
C14 F5 1.327(5)
C14 S2 1.819(4)
S1 O1' 1.282(10)
S1 O1 1.337(10)
S1 O2 1.372(5)
S1 O2' 1.408(16)
S1 O3 1.527(5)
S1 O3' 1.560(11)
S2 O5 1.390(4)
S2 O6 1.410(3)
S2 O4 1.450(4)
O2 O3' 1.314(16)
O2 O1' 1.338(19)
O3 O1' 1.17(2)
F1 F2' 1.153(11)
F1 F3' 1.41(2)
F2 F3' 0.81(2)
F2 F1' 1.742(18)
F3 F1' 0.646(18)
F3 F2' 1.572(14)
